data_7032868
loop_
_publ_author_name
'Nishikawa, Michihiro'
'Sawamura, Shota'
'Haraguchi, Aya'
'Morikubo, Jun'
'Takao, Koichiro'
'Tsubomura, Taro'

_publ_section_title
;
 Highly emissive copper(I) complexes bearing diimine and
 bis(diphenylphosphinomethyl)-2,2-dimethyl-1,3-dioxolane.
;
_journal_issue 1
_journal_name_full 'Dalton transactions (Cambridge, England : 2003)'
_journal_page_first 411
_journal_page_last 418
_journal_paper_doi 10.1039/c4dt03176h
_journal_volume 44
_journal_year 2015
_chemical_absolute_configuration rm
_chemical_formula_sum 'C67 H52 Cu F6 N2 O2 P3'
_chemical_formula_weight 1187.56
_chemical_name_systematic
;
 ?
;
_space_group_IT_number 19
_symmetry_cell_setting orthorhombic
_symmetry_space_group_name_Hall 'P 2ac 2ab'
_symmetry_space_group_name_H-M 'P 21 21 21'
_atom_sites_solution_hydrogens geom
_atom_sites_solution_primary direct
_atom_sites_solution_secondary difmap
_audit_creation_date 2014-01-28T13:59:48-00:00
_audit_creation_method 'WinGX routine CIF_UPDATE'
_cell_angle_alpha 90
_cell_angle_beta 90
_cell_angle_gamma 90
_cell_formula_units_Z 4
_cell_length_a 11.3979(7)
_cell_length_b 21.1386(11)
_cell_length_c 25.6198(16)
_cell_measurement_reflns_used 8363
_cell_measurement_temperature 123(2)
_cell_measurement_theta_max 27.4835
_cell_measurement_theta_min 3.0677
_cell_volume 6172.7(6)
_computing_cell_refinement 'CrystalClear (Rigaku Corp., 2000)'
_computing_data_collection 'CrystalClear (Rigaku Corp., 2000)'
_computing_data_reduction 'CrystalClear (Rigaku Corp., 2000)'
_computing_structure_refinement 'SHELXL-97 (Sheldrick, 1997)'
_computing_structure_solution
;
        ????
;
_diffrn_ambient_temperature 123(2)
_diffrn_detector_area_resol_mean 28.5714
_diffrn_measured_fraction_theta_full 0.994
_diffrn_measured_fraction_theta_max 0.994
_diffrn_measurement_device
;
        Saturn70 CCD (4x4 bin mode)
;
_diffrn_measurement_method dtprofit.ref
_diffrn_radiation_monochromator graphite
_diffrn_radiation_type MoK\a
_diffrn_radiation_wavelength 0.7107
_diffrn_reflns_av_R_equivalents 0.0386
_diffrn_reflns_av_unetI/netI 0.0318
_diffrn_reflns_limit_h_max 14
_diffrn_reflns_limit_h_min -14
_diffrn_reflns_limit_k_max 27
_diffrn_reflns_limit_k_min -27
_diffrn_reflns_limit_l_max 31
_diffrn_reflns_limit_l_min -33
_diffrn_reflns_number 58699
_diffrn_reflns_reduction_process 'Lp corrections applied'
_diffrn_reflns_theta_full 27.47
_diffrn_reflns_theta_max 27.47
_diffrn_reflns_theta_min 3.07
_exptl_absorpt_coefficient_mu 0.494
_exptl_absorpt_correction_T_max 1
_exptl_absorpt_correction_T_min 0.9321
_exptl_absorpt_correction_type multi-scan
_exptl_crystal_colour yellow
_exptl_crystal_density_diffrn 1.278
_exptl_crystal_density_method 'not measured'
_exptl_crystal_description Prism
_exptl_crystal_F_000 2448
_exptl_crystal_size_max 0.7
_exptl_crystal_size_mid 0.2
_exptl_crystal_size_min 0.2
_refine_diff_density_max 1.53
_refine_diff_density_min -0.835
_refine_diff_density_rms 0.117
_refine_ls_abs_structure_details 'Flack H D (1983), Acta Cryst. A39, 876-881'
_refine_ls_abs_structure_Flack 0.001(14)
_refine_ls_extinction_method none
_refine_ls_goodness_of_fit_ref 1.06
_refine_ls_hydrogen_treatment constr
_refine_ls_matrix_type full
_refine_ls_number_parameters 705
_refine_ls_number_reflns 13882
_refine_ls_number_restraints 0
_refine_ls_restrained_S_all 1.06
_refine_ls_R_factor_all 0.0797
_refine_ls_R_factor_gt 0.0737
_refine_ls_shift/su_max 0.037
_refine_ls_shift/su_mean 0.001
_refine_ls_structure_factor_coef Fsqd
_refine_ls_weighting_details 'calc w=1/[\s^2^(Fo^2^)+(0.1474P)^2^+5.5307P] where P=(Fo^2^+2Fc^2^)/3'
_refine_ls_weighting_scheme calc
_refine_ls_wR_factor_ref 0.2188
_reflns_number_gt 12781
_reflns_number_total 13882
_reflns_threshold_expression >2sigma(I)
_cod_data_source_file c4dt03176h2.cif
_cod_data_source_block auto
_cod_depositor_comments
;
The following automatic conversions were performed:

'_exptl_absorpt_correction_type' value 'Multi-scan' changed to
'multi-scan' according to
/usr/data/users/saulius/crontab/automatic-downloads/rss-feeds/RSC/lib/dictionaries/cif_core.dic
dictionary named 'cif_core.dic' version 2.4.2 from 2011-04-26.

Automatic conversion script
Id: cif_fix_values 2827 2014-09-09 07:05:25Z andrius 

 Adding full bibliography for 7032867--7032868.cif.
;
_cod_original_sg_symbol_H-M P212121
_cod_database_code 7032868

loop_
_symmetry_equiv_pos_as_xyz
'x, y, z'
'-x+1/2, -y, z+1/2'
'x+1/2, -y+1/2, -z'
'-x, y+1/2, -z+1/2'

loop_
_atom_site_label
_atom_site_fract_x
_atom_site_fract_y
_atom_site_fract_z
_atom_site_U_iso_or_equiv
_atom_site_adp_type
_atom_site_calc_flag
_atom_site_refinement_flags
_atom_site_occupancy
_atom_site_type_symbol
Cu01 0.12311(4) 0.01543(2) 0.661428(19) 0.03068(14) Uani d . 1 Cu
P1 0.17352(9) 0.10737(5) 0.69754(4) 0.0302(2) Uani d . 1 P
P2 0.26267(9) -0.05947(5) 0.65935(4) 0.0291(2) Uani d . 1 P
P3 0.1619(2) 0.05972(13) 0.38586(7) 0.0844(7) Uani d . 1 P
O1 0.5129(3) 0.10681(19) 0.7378(2) 0.0679(14) Uani d . 1 O
C11 -0.1743(4) 0.0328(2) 0.52643(15) 0.0322(8) Uani d . 1 C
N1 -0.0208(3) -0.03124(17) 0.69322(13) 0.0316(7) Uani d . 1 N
N2 0.0077(3) 0.02528(17) 0.60008(13) 0.0312(7) Uani d . 1 N
C4 -0.2171(4) -0.1083(2) 0.71543(17) 0.0336(9) Uani d . 1 C
C1 0.0651(4) -0.0506(3) 0.77934(17) 0.0415(10) Uani d . 1 C
H1A 0.1249 -0.0222 0.7651 0.062 Uiso calc R 1 H
H1B 0.101 -0.0914 0.788 0.062 Uiso calc R 1 H
H1C 0.0313 -0.0318 0.8109 0.062 Uiso calc R 1 H
F3 0.0623(5) 0.1016(3) 0.4047(2) 0.1062(18) Uani d . 1 F
C5 -0.2093(3) -0.0765(2) 0.66673(16) 0.0316(8) Uani d . 1 C
C10 -0.1892(4) -0.0054(2) 0.57249(16) 0.0328(8) Uani d . 1 C
C2 -0.0311(4) -0.0606(2) 0.73905(16) 0.0344(9) Uani d . 1 C
C21 -0.2719(4) 0.0397(2) 0.48809(16) 0.0352(9) Uani d . 1 C
C51 0.3320(4) 0.1239(2) 0.69795(19) 0.0380(9) Uani d . 1 C
H51A 0.3597 0.127 0.6614 0.046 Uiso calc R 1 H
H51B 0.3452 0.1655 0.7147 0.046 Uiso calc R 1 H
C6 -0.2994(4) -0.0774(2) 0.62763(18) 0.0366(9) Uani d . 1 C
H6 -0.3673 -0.1026 0.6331 0.044 Uiso calc R 1 H
C13 0.0216(4) 0.0580(2) 0.55596(16) 0.0354(9) Uani d . 1 C
C38 0.1733(5) 0.2331(2) 0.6554(2) 0.0433(10) Uani d . 1 C
H38 0.2536 0.2366 0.665 0.052 Uiso calc R 1 H
C12 -0.0694(4) 0.0622(2) 0.51911(16) 0.0361(9) Uani d . 1 C
H12 -0.0574 0.0862 0.4882 0.043 Uiso calc R 1 H
C52 0.4061(4) 0.0740(2) 0.72648(19) 0.0381(10) Uani d . 1 C
H52 0.3665 0.0603 0.7594 0.046 Uiso calc R 1 H
C14 0.1328(5) 0.0931(2) 0.54746(18) 0.0447(11) Uani d . 1 C
H14A 0.1867 0.0847 0.5765 0.067 Uiso calc R 1 H
H14B 0.1164 0.1386 0.5456 0.067 Uiso calc R 1 H
H14C 0.1688 0.0792 0.5147 0.067 Uiso calc R 1 H
C37 0.1163(6) 0.2834(2) 0.6305(2) 0.0501(12) Uani d . 1 C
H37 0.1593 0.3208 0.623 0.06 Uiso calc R 1 H
C39 0.3379(4) -0.0863(2) 0.60122(18) 0.0376(9) Uani d . 1 C
C3 -0.1282(4) -0.0995(2) 0.75057(16) 0.0357(9) Uani d . 1 C
H3 -0.132 -0.12 0.7835 0.043 Uiso calc R 1 H
C33 0.1108(4) 0.17769(19) 0.66592(17) 0.0347(8) Uani d . 1 C
C9 -0.2902(4) -0.0434(2) 0.58325(17) 0.0350(9) Uani d . 1 C
H9 -0.3523 -0.0447 0.5585 0.042 Uiso calc R 1 H
C7 -0.1087(3) -0.03955(19) 0.65757(15) 0.0300(7) Uani d . 1 C
C53 0.4495(3) 0.0160(2) 0.69533(19) 0.0363(9) Uani d . 1 C
H53 0.4539 0.0259 0.6572 0.044 Uiso calc R 1 H
C8 -0.0950(3) -0.0058(2) 0.60818(14) 0.0293(8) Uani d . 1 C
C34 -0.0082(5) 0.1736(2) 0.6507(2) 0.0454(11) Uani d . 1 C
H34 -0.0512 0.136 0.6573 0.054 Uiso calc R 1 H
C26 -0.2506(5) 0.0313(2) 0.43516(17) 0.0437(11) Uani d . 1 C
H26 -0.1739 0.0215 0.4231 0.052 Uiso calc R 1 H
C15 -0.3170(4) -0.1509(2) 0.72897(18) 0.0381(10) Uani d . 1 C
C44 0.4074(5) -0.1409(3) 0.6025(2) 0.0486(12) Uani d . 1 C
H44 0.4165 -0.163 0.6345 0.058 Uiso calc R 1 H
C16 -0.3760(4) -0.1430(2) 0.7761(2) 0.0437(10) Uani d . 1 C
H16 -0.3546 -0.1092 0.7986 0.052 Uiso calc R 1 H
C22 -0.3857(5) 0.0566(2) 0.50438(16) 0.0407(10) Uani d . 1 C
H22 -0.4006 0.0634 0.5404 0.049 Uiso calc R 1 H
C54 0.3848(4) -0.0458(2) 0.70456(16) 0.0335(8) Uani d . 1 C
H54A 0.3542 -0.0461 0.7407 0.04 Uiso calc R 1 H
H54B 0.4413 -0.0812 0.7013 0.04 Uiso calc R 1 H
C35 -0.0624(5) 0.2242(3) 0.6263(2) 0.0530(13) Uani d . 1 C
H35 -0.1422 0.2211 0.6159 0.064 Uiso calc R 1 H
C040 0.6081(4) 0.0648(2) 0.7357(3) 0.0531(14) Uani d . 1 C
C18 -0.4960(5) -0.2330(3) 0.7565(3) 0.0630(18) Uani d . 1 C
H18 -0.5579 -0.261 0.7654 0.076 Uiso calc R 1 H
C17 -0.4660(5) -0.1840(3) 0.7908(2) 0.0525(14) Uani d . 1 C
H17 -0.5058 -0.1789 0.8231 0.063 Uiso calc R 1 H
C102 0.9513(9) 0.3332(3) 0.4236(3) 0.073(2) Uani d . 1 C
C32 0.1935(5) 0.1396(3) 0.8044(2) 0.0547(13) Uani d . 1 C
H32 0.2723 0.1517 0.7975 0.066 Uiso calc R 1 H
C20 -0.3481(5) -0.2010(2) 0.6961(2) 0.0473(11) Uani d . 1 C
H20 -0.3074 -0.2073 0.6642 0.057 Uiso calc R 1 H
C28 0.0093(5) 0.1002(3) 0.7765(2) 0.0498(12) Uani d . 1 C
H28 -0.0394 0.0843 0.7495 0.06 Uiso calc R 1 H
C24 -0.4547(6) 0.0518(3) 0.41628(19) 0.0509(13) Uani d . 1 C
H24 -0.5174 0.0538 0.3919 0.061 Uiso calc R 1 H
C27 0.1259(4) 0.1170(2) 0.76474(17) 0.0354(9) Uani d . 1 C
C19 -0.4376(5) -0.2411(3) 0.7102(3) 0.0590(15) Uani d . 1 C
H19 -0.4593 -0.2747 0.6876 0.071 Uiso calc R 1 H
C50 0.1015(5) -0.1556(2) 0.6536(3) 0.0582(14) Uani d . 1 C
H50 0.081 -0.1346 0.6222 0.07 Uiso calc R 1 H
C36 0.0006(6) 0.2803(2) 0.6168(2) 0.0510(13) Uani d . 1 C
H36 -0.0368 0.3156 0.6011 0.061 Uiso calc R 1 H
C46 0.2281(6) -0.1641(3) 0.7278(3) 0.0580(15) Uani d . 1 C
H46 0.2953 -0.1508 0.7468 0.07 Uiso calc R 1 H
C29 -0.0361(6) 0.1060(3) 0.8258(2) 0.0635(16) Uani d . 1 C
H29 -0.1161 0.0961 0.8324 0.076 Uiso calc R 1 H
F4 0.2531(6) 0.0962(5) 0.4238(3) 0.146(3) Uani d . 1 F
C23 -0.4758(5) 0.0635(2) 0.4691(2) 0.0488(12) Uani d . 1 C
H23 -0.5515 0.0761 0.4805 0.059 Uiso calc R 1 H
C45 0.1957(4) -0.1333(2) 0.6822(2) 0.0421(10) Uani d . 1 C
C25 -0.3436(6) 0.0375(3) 0.39970(19) 0.0535(14) Uani d . 1 C
H25 -0.3292 0.0317 0.3635 0.064 Uiso calc R 1 H
C40 0.3256(8) -0.0544(3) 0.5536(2) 0.0663(18) Uani d . 1 C
H40 0.2771 -0.018 0.551 0.08 Uiso calc R 1 H
C43 0.4628(7) -0.1633(4) 0.5585(3) 0.0707(18) Uani d . 1 C
H43 0.5086 -0.2008 0.56 0.085 Uiso calc R 1 H
C49 0.0366(6) -0.2072(3) 0.6689(4) 0.084(3) Uani d . 1 C
H49 -0.0265 -0.2225 0.6482 0.101 Uiso calc R 1 H
F2 0.2009(8) 0.1125(7) 0.3438(3) 0.215(6) Uani d . 1 F
C30 0.0340(7) 0.1262(4) 0.8649(2) 0.0734(19) Uani d . 1 C
H30 0.0045 0.1273 0.8996 0.088 Uiso calc R 1 H
C41 0.3866(10) -0.0774(4) 0.5099(2) 0.088(3) Uani d . 1 C
H41 0.3822 -0.0548 0.478 0.106 Uiso calc R 1 H
F6 0.2626(10) 0.0141(5) 0.3713(5) 0.217(6) Uani d . 1 F
C31 0.1492(7) 0.1453(4) 0.8552(2) 0.074(2) Uani d . 1 C
H31 0.1966 0.162 0.8824 0.089 Uiso calc R 1 H
C103 0.8862(10) 0.2991(4) 0.4574(4) 0.095(3) Uani d . 1 C
C48 0.0673(10) -0.2367(4) 0.7167(5) 0.106(4) Uani d . 1 C
H48 0.0228 -0.2717 0.7289 0.127 Uiso calc R 1 H
C47 0.1600(9) -0.2154(3) 0.7454(4) 0.086(3) Uani d . 1 C
H47 0.1788 -0.2354 0.7775 0.103 Uiso calc R 1 H
C100 1.0707(11) 0.2524(5) 0.4617(4) 0.106(3) Uani d . 1 C
F5 0.1259(12) 0.0133(3) 0.4318(4) 0.189(5) Uani d . 1 F
C56 0.6519(12) 0.0513(5) 0.7898(5) 0.131(5) Uani d . 1 C
H56A 0.5887 0.0324 0.8105 0.196 Uiso calc R 1 H
H56B 0.6773 0.0909 0.8063 0.196 Uiso calc R 1 H
H56C 0.7182 0.0219 0.7881 0.196 Uiso calc R 1 H
C42 0.4509(10) -0.1305(4) 0.5120(3) 0.092(3) Uani d . 1 C
H42 0.4885 -0.1457 0.4814 0.11 Uiso calc R 1 H
F1 0.1004(19) 0.0331(10) 0.3434(5) 0.345(11) Uani d . 1 F
C104 0.9484(11) 0.2351(4) 0.4667(4) 0.094(3) Uani d . 1 C
C55 0.7025(8) 0.0914(4) 0.7049(5) 0.108(4) Uani d . 1 C
H55A 0.674 0.1005 0.6695 0.161 Uiso calc R 1 H
H55B 0.7674 0.0611 0.703 0.161 Uiso calc R 1 H
H55C 0.7298 0.1307 0.7212 0.161 Uiso calc R 1 H
C101 1.0618(15) 0.3017(5) 0.4157(4) 0.122(5) Uani d . 1 C
O2 0.5645(3) 0.00578(18) 0.71654(18) 0.0557(10) Uani d . 1 O
C200 0.7339(14) 0.1430(7) 0.9111(6) 0.133(4) Uiso d . 1 C
C201 0.729(2) 0.2054(12) 0.9012(9) 0.207(8) Uiso d . 1 C
C203 0.733(3) 0.1952(19) 0.9980(15) 0.295(14) Uiso d . 1 C
C204 0.747(2) 0.1327(12) 0.9670(10) 0.212(9) Uiso d . 1 C
C202 0.810(3) 0.2456(16) 0.9497(15) 0.290(15) Uiso d . 1 C

loop_
_atom_site_aniso_label
_atom_site_aniso_U_11
_atom_site_aniso_U_22
_atom_site_aniso_U_33
_atom_site_aniso_U_12
_atom_site_aniso_U_13
_atom_site_aniso_U_23
Cu01 0.0244(2) 0.0387(3) 0.0290(2) -0.00071(19) -0.00165(19) 0.00806(19)
P1 0.0230(4) 0.0383(5) 0.0293(5) 0.0051(4) 0.0006(4) 0.0041(4)
P2 0.0249(4) 0.0313(5) 0.0312(5) -0.0037(4) -0.0006(4) 0.0049(4)
P3 0.0774(12) 0.1365(18) 0.0392(8) 0.0435(13) -0.0011(8) -0.0075(10)
O1 0.0303(17) 0.051(2) 0.123(4) 0.0153(16) -0.027(2) -0.044(2)
C11 0.036(2) 0.038(2) 0.0222(17) 0.0071(17) -0.0020(16) 0.0031(15)
N1 0.0245(15) 0.0449(19) 0.0253(15) 0.0039(14) 0.0013(13) 0.0089(14)
N2 0.0303(17) 0.0392(18) 0.0241(15) 0.0004(14) -0.0022(13) 0.0082(13)
C4 0.0266(19) 0.039(2) 0.035(2) 0.0074(16) 0.0051(16) 0.0104(17)
C1 0.032(2) 0.060(3) 0.032(2) 0.001(2) -0.0025(17) 0.016(2)
F3 0.087(3) 0.135(4) 0.096(3) 0.025(3) 0.051(3) 0.015(3)
C5 0.0228(17) 0.043(2) 0.0286(19) 0.0069(15) 0.0013(15) 0.0062(16)
C10 0.031(2) 0.041(2) 0.0262(18) 0.0028(16) -0.0028(15) 0.0057(16)
C2 0.0255(18) 0.051(2) 0.0269(18) 0.0035(18) 0.0014(15) 0.0104(17)
C21 0.047(2) 0.0331(19) 0.0259(19) 0.0086(18) -0.0085(17) -0.0011(15)
C51 0.0282(19) 0.040(2) 0.046(2) 0.0022(17) -0.0004(18) -0.0065(18)
C6 0.0262(19) 0.047(2) 0.037(2) -0.0004(17) -0.0034(16) 0.0071(18)
C13 0.036(2) 0.043(2) 0.0278(19) 0.0005(18) 0.0008(16) 0.0076(17)
C38 0.045(2) 0.039(2) 0.046(3) -0.0001(19) -0.002(2) -0.0002(19)
C12 0.042(2) 0.040(2) 0.0261(18) -0.0018(18) -0.0013(17) 0.0088(16)
C52 0.0225(19) 0.045(2) 0.047(2) 0.0062(17) -0.0072(16) -0.0133(19)
C14 0.042(2) 0.056(3) 0.037(2) -0.009(2) -0.005(2) 0.017(2)
C37 0.072(4) 0.037(2) 0.042(2) 0.003(2) 0.004(3) 0.0022(18)
C39 0.037(2) 0.041(2) 0.034(2) -0.0063(18) -0.0003(18) -0.0058(17)
C3 0.0264(18) 0.053(2) 0.0275(18) 0.0050(19) 0.0057(16) 0.0132(17)
C33 0.036(2) 0.0358(19) 0.0323(19) 0.0082(16) -0.0011(18) 0.0002(16)
C9 0.0282(19) 0.045(2) 0.032(2) 0.0051(17) -0.0048(16) 0.0030(17)
C7 0.0257(17) 0.0391(19) 0.0251(17) 0.0038(15) -0.0016(15) 0.0054(15)
C53 0.0223(18) 0.039(2) 0.048(2) 0.0025(16) -0.0016(17) -0.0166(19)
C8 0.0273(18) 0.039(2) 0.0216(16) 0.0026(15) 0.0004(14) 0.0084(15)
C34 0.037(2) 0.045(2) 0.054(3) 0.0096(19) -0.003(2) 0.008(2)
C26 0.059(3) 0.049(3) 0.0234(19) 0.006(2) -0.003(2) 0.0043(17)
C15 0.028(2) 0.043(2) 0.043(2) 0.0045(18) 0.0030(18) 0.0155(19)
C44 0.046(3) 0.053(3) 0.047(3) 0.003(2) -0.006(2) -0.010(2)
C16 0.033(2) 0.046(2) 0.053(3) 0.005(2) 0.009(2) 0.020(2)
C22 0.045(2) 0.050(2) 0.0265(18) 0.015(2) -0.0102(19) -0.0035(17)
C54 0.0283(19) 0.038(2) 0.0337(19) -0.0007(17) 0.0000(17) -0.0004(16)
C35 0.046(3) 0.056(3) 0.057(3) 0.018(2) -0.012(2) 0.008(2)
C040 0.025(2) 0.037(2) 0.097(4) 0.0079(18) -0.014(2) -0.020(3)
C18 0.032(2) 0.043(3) 0.114(5) 0.002(2) 0.009(3) 0.035(3)
C17 0.035(2) 0.053(3) 0.070(3) 0.010(2) 0.019(2) 0.031(3)
C102 0.124(7) 0.042(3) 0.052(3) 0.004(4) -0.043(4) 0.009(3)
C32 0.046(3) 0.072(4) 0.046(3) 0.008(3) -0.006(2) -0.014(3)
C20 0.041(3) 0.046(2) 0.055(3) 0.003(2) -0.001(2) 0.013(2)
C28 0.042(3) 0.059(3) 0.048(3) 0.007(2) 0.005(2) 0.001(2)
C24 0.065(3) 0.054(3) 0.034(2) 0.011(3) -0.023(2) -0.003(2)
C27 0.032(2) 0.040(2) 0.034(2) 0.0105(18) 0.0001(18) -0.0012(16)
C19 0.052(3) 0.044(3) 0.082(4) -0.006(2) -0.008(3) 0.019(3)
C50 0.049(3) 0.039(2) 0.087(4) -0.007(2) 0.010(3) 0.000(3)
C36 0.074(4) 0.042(2) 0.037(2) 0.022(2) -0.010(2) 0.0031(19)
C46 0.061(3) 0.049(3) 0.064(3) 0.005(3) 0.020(3) 0.023(3)
C29 0.066(4) 0.066(3) 0.058(3) 0.008(3) 0.028(3) 0.001(3)
F4 0.091(4) 0.217(8) 0.129(5) -0.003(5) -0.013(4) 0.018(6)
C23 0.054(3) 0.046(3) 0.046(3) 0.014(2) -0.019(2) -0.004(2)
C45 0.038(2) 0.034(2) 0.055(3) -0.0020(18) 0.008(2) 0.0039(19)
C25 0.080(4) 0.053(3) 0.027(2) 0.007(3) -0.020(2) 0.0018(19)
C40 0.114(6) 0.046(3) 0.039(3) 0.004(3) 0.011(3) 0.000(2)
C43 0.069(4) 0.071(4) 0.072(4) 0.010(3) 0.015(3) -0.024(3)
C49 0.056(4) 0.052(3) 0.144(8) -0.024(3) 0.032(5) -0.023(4)
F2 0.125(6) 0.388(16) 0.132(6) 0.117(9) 0.076(5) 0.113(9)
C30 0.079(5) 0.101(5) 0.040(3) 0.021(4) 0.013(3) 0.000(3)
C41 0.141(8) 0.089(5) 0.035(3) 0.007(6) 0.020(4) -0.006(3)
F6 0.206(10) 0.202(9) 0.244(11) 0.105(8) 0.140(9) 0.061(9)
C31 0.078(5) 0.110(6) 0.034(3) 0.021(4) -0.006(3) -0.017(3)
C103 0.118(7) 0.059(4) 0.109(6) 0.023(5) -0.060(6) -0.020(4)
C48 0.109(7) 0.047(4) 0.162(10) -0.020(4) 0.062(7) 0.027(5)
C47 0.102(6) 0.051(3) 0.104(6) -0.001(4) 0.035(5) 0.030(4)
C100 0.111(8) 0.101(7) 0.104(7) 0.034(6) -0.021(6) 0.014(5)
F5 0.308(13) 0.093(4) 0.167(7) 0.041(7) 0.101(8) 0.026(4)
C56 0.169(11) 0.088(6) 0.134(9) 0.059(7) -0.088(9) -0.038(6)
C42 0.142(8) 0.081(5) 0.052(4) 0.013(5) 0.028(4) -0.019(3)
F1 0.41(2) 0.45(3) 0.180(11) 0.00(2) -0.123(14) -0.178(15)
C104 0.122(8) 0.070(5) 0.088(6) 0.030(5) -0.011(5) 0.002(4)
C55 0.080(5) 0.053(4) 0.190(11) -0.010(4) 0.046(6) -0.020(5)
C101 0.206(15) 0.089(6) 0.070(5) -0.035(8) 0.016(7) -0.025(5)
O2 0.0251(15) 0.0465(19) 0.095(3) 0.0075(14) -0.0124(17) -0.0238(19)

loop_
_atom_type_symbol
_atom_type_description
_atom_type_scat_dispersion_real
_atom_type_scat_dispersion_imag
_atom_type_scat_source
C C 0.0033 0.0016 'International Tables Vol C Tables 4.2.6.8 and 6.1.1.4'
H H 0 0 'International Tables Vol C Tables 4.2.6.8 and 6.1.1.4'
N N 0.0061 0.0033 'International Tables Vol C Tables 4.2.6.8 and 6.1.1.4'
O O 0.0106 0.006 'International Tables Vol C Tables 4.2.6.8 and 6.1.1.4'
F F 0.0171 0.0103 'International Tables Vol C Tables 4.2.6.8 and 6.1.1.4'
P P 0.1023 0.0942 'International Tables Vol C Tables 4.2.6.8 and 6.1.1.4'
Cu Cu 0.3201 1.2651 'International Tables Vol C Tables 4.2.6.8 and 6.1.1.4'

loop_
_geom_angle_atom_site_label_1
_geom_angle_atom_site_label_2
_geom_angle_atom_site_label_3
_geom_angle
N2 Cu01 N1 80.97(13)
N2 Cu01 P1 113.16(10)
N1 Cu01 P1 117.03(11)
N2 Cu01 P2 120.38(11)
N1 Cu01 P2 103.51(10)
P1 Cu01 P2 116.25(4)
C27 P1 C33 102.16(19)
C27 P1 C51 105.5(2)
C33 P1 C51 103.4(2)
C27 P1 Cu01 114.48(16)
C33 P1 Cu01 114.97(15)
C51 P1 Cu01 114.92(15)
C39 P2 C45 101.2(2)
C39 P2 C54 102.1(2)
C45 P2 C54 104.3(2)
C39 P2 Cu01 125.18(16)
C45 P2 Cu01 107.32(16)
C54 P2 Cu01 114.34(14)
F1 P3 F3 96.1(9)
F1 P3 F6 86.3(9)
F3 P3 F6 175.0(5)
F1 P3 F5 101.4(11)
F3 P3 F5 86.0(4)
F6 P3 F5 89.2(5)
F1 P3 F2 84.1(10)
F3 P3 F2 90.9(4)
F6 P3 F2 93.8(5)
F5 P3 F2 173.9(7)
F1 P3 F4 166.3(10)
F3 P3 F4 90.7(4)
F6 P3 F4 88.0(7)
F5 P3 F4 90.9(6)
F2 P3 F4 83.9(6)
C040 O1 C52 110.0(4)
C12 C11 C10 118.2(4)
C12 C11 C21 121.3(4)
C10 C11 C21 120.4(4)
C2 N1 C7 117.7(4)
C2 N1 Cu01 129.4(3)
C7 N1 Cu01 112.2(3)
C13 N2 C8 118.9(4)
C13 N2 Cu01 128.5(3)
C8 N2 Cu01 112.6(2)
C3 C4 C5 117.8(4)
C3 C4 C15 119.6(4)
C5 C4 C15 122.5(4)
C2 C1 H1A 109.5
C2 C1 H1B 109.5
H1A C1 H1B 109.5
C2 C1 H1C 109.5
H1A C1 H1C 109.5
H1B C1 H1C 109.5
C7 C5 C4 117.4(4)
C7 C5 C6 118.3(4)
C4 C5 C6 124.2(4)
C8 C10 C9 119.0(4)
C8 C10 C11 116.4(4)
C9 C10 C11 124.6(4)
N1 C2 C3 121.7(4)
N1 C2 C1 118.0(4)
C3 C2 C1 120.3(4)
C26 C21 C22 118.8(4)
C26 C21 C11 120.0(4)
C22 C21 C11 121.1(4)
C52 C51 P1 114.3(3)
C52 C51 H51A 108.7
P1 C51 H51A 108.7
C52 C51 H51B 108.7
P1 C51 H51B 108.7
H51A C51 H51B 107.6
C9 C6 C5 121.7(4)
C9 C6 H6 119.2
C5 C6 H6 119.2
N2 C13 C12 120.9(4)
N2 C13 C14 119.0(4)
C12 C13 C14 120.0(4)
C33 C38 C37 119.2(5)
C33 C38 H38 120.4
C37 C38 H38 120.4
C11 C12 C13 121.8(4)
C11 C12 H12 119.1
C13 C12 H12 119.1
O1 C52 C51 103.3(4)
O1 C52 C53 102.5(3)
C51 C52 C53 118.4(4)
O1 C52 H52 110.6
C51 C52 H52 110.6
C53 C52 H52 110.6
C13 C14 H14A 109.5
C13 C14 H14B 109.5
H14A C14 H14B 109.5
C13 C14 H14C 109.5
H14A C14 H14C 109.5
H14B C14 H14C 109.5
C36 C37 C38 121.9(5)
C36 C37 H37 119
C38 C37 H37 119
C40 C39 C44 118.2(5)
C40 C39 P2 121.2(4)
C44 C39 P2 120.5(4)
C4 C3 C2 121.6(4)
C4 C3 H3 119.2
C2 C3 H3 119.2
C38 C33 C34 119.2(4)
C38 C33 P1 124.3(4)
C34 C33 P1 116.5(3)
C6 C9 C10 121.6(4)
C6 C9 H9 119.2
C10 C9 H9 119.2
N1 C7 C5 123.9(4)
N1 C7 C8 116.0(4)
C5 C7 C8 120.2(4)
O2 C53 C54 104.7(4)
O2 C53 C52 102.5(3)
C54 C53 C52 116.5(4)
O2 C53 H53 110.8
C54 C53 H53 110.8
C52 C53 H53 110.8
N2 C8 C10 123.7(3)
N2 C8 C7 117.4(3)
C10 C8 C7 118.9(4)
C35 C34 C33 120.4(5)
C35 C34 H34 119.8
C33 C34 H34 119.8
C21 C26 C25 119.3(5)
C21 C26 H26 120.4
C25 C26 H26 120.4
C16 C15 C20 119.4(5)
C16 C15 C4 119.8(5)
C20 C15 C4 120.7(4)
C43 C44 C39 121.7(6)
C43 C44 H44 119.2
C39 C44 H44 119.2
C15 C16 C17 120.8(5)
C15 C16 H16 119.6
C17 C16 H16 119.6
C23 C22 C21 121.3(4)
C23 C22 H22 119.4
C21 C22 H22 119.4
C53 C54 P2 113.9(3)
C53 C54 H54A 108.8
P2 C54 H54A 108.8
C53 C54 H54B 108.8
P2 C54 H54B 108.8
H54A C54 H54B 107.7
C34 C35 C36 120.0(5)
C34 C35 H35 120
C36 C35 H35 120
O1 C040 O2 107.3(4)
O1 C040 C55 110.4(6)
O2 C040 C55 114.3(6)
O1 C040 C56 109.9(6)
O2 C040 C56 105.5(6)
C55 C040 C56 109.3(9)
C19 C18 C17 121.1(5)
C19 C18 H18 119.4
C17 C18 H18 119.4
C16 C17 C18 118.1(5)
C16 C17 H17 121
C18 C17 H17 121
C103 C102 C101 108.9(7)
C27 C32 C31 121.3(6)
C27 C32 H32 119.3
C31 C32 H32 119.3
C19 C20 C15 119.9(5)
C19 C20 H20 120.1
C15 C20 H20 120.1
C29 C28 C27 122.1(6)
C29 C28 H28 119
C27 C28 H28 119
C25 C24 C23 119.9(5)
C25 C24 H24 120.1
C23 C24 H24 120.1
C32 C27 C28 117.5(5)
C32 C27 P1 125.3(4)
C28 C27 P1 117.2(4)
C18 C19 C20 120.6(6)
C18 C19 H19 119.7
C20 C19 H19 119.7
C49 C50 C45 122.6(7)
C49 C50 H50 118.7
C45 C50 H50 118.7
C37 C36 C35 119.3(4)
C37 C36 H36 120.3
C35 C36 H36 120.3
C45 C46 C47 119.0(7)
C45 C46 H46 120.5
C47 C46 H46 120.5
C30 C29 C28 119.2(6)
C30 C29 H29 120.4
C28 C29 H29 120.4
C22 C23 C24 119.4(5)
C22 C23 H23 120.3
C24 C23 H23 120.3
C50 C45 C46 119.5(5)
C50 C45 P2 116.4(4)
C46 C45 P2 123.9(4)
C24 C25 C26 121.3(5)
C24 C25 H25 119.4
C26 C25 H25 119.4
C39 C40 C41 118.5(6)
C39 C40 H40 120.7
C41 C40 H40 120.7
C44 C43 C42 119.1(7)
C44 C43 H43 120.5
C42 C43 H43 120.5
C50 C49 C48 117.5(8)
C50 C49 H49 121.3
C48 C49 H49 121.3
C29 C30 C31 121.0(6)
C29 C30 H30 119.5
C31 C30 H30 119.5
C42 C41 C40 121.9(7)
C42 C41 H41 119.1
C40 C41 H41 119.1
C30 C31 C32 118.7(6)
C30 C31 H31 120.7
C32 C31 H31 120.7
C102 C103 C104 108.3(9)
C47 C48 C49 120.7(6)
C47 C48 H48 119.6
C49 C48 H48 119.6
C48 C47 C46 120.6(8)
C48 C47 H47 119.7
C46 C47 H47 119.7
C104 C100 C101 99.8(9)
C040 C56 H56A 109.5
C040 C56 H56B 109.5
H56A C56 H56B 109.5
C040 C56 H56C 109.5
H56A C56 H56C 109.5
H56B C56 H56C 109.5
C41 C42 C43 120.5(6)
C41 C42 H42 119.8
C43 C42 H42 119.8
C100 C104 C103 102.0(9)
C040 C55 H55A 109.5
C040 C55 H55B 109.5
H55A C55 H55B 109.5
C040 C55 H55C 109.5
H55A C55 H55C 109.5
H55B C55 H55C 109.5
C102 C101 C100 105.0(9)
C040 O2 C53 108.4(3)
C201 C200 C204 109.7(19)
C200 C201 C202 109(2)
C204 C203 C202 96(3)
C200 C204 C203 111(2)
C201 C202 C203 87(2)

loop_
_geom_bond_atom_site_label_1
_geom_bond_atom_site_label_2
_geom_bond_distance
Cu01 N2 2.060(3)
Cu01 N1 2.080(4)
Cu01 P1 2.2279(12)
Cu01 P2 2.2449(11)
P1 C27 1.817(4)
P1 C33 1.838(4)
P1 C51 1.840(5)
P2 C39 1.810(5)
P2 C45 1.833(5)
P2 C54 1.834(4)
P3 F1 1.412(10)
P3 F3 1.519(5)
P3 F6 1.544(8)
P3 F5 1.587(8)
P3 F2 1.613(10)
P3 F4 1.619(8)
O1 C040 1.404(6)
O1 C52 1.432(6)
C11 C12 1.361(7)
C11 C10 1.440(5)
C11 C21 1.491(6)
N1 C2 1.333(5)
N1 C7 1.367(5)
N2 C13 1.335(5)
N2 C8 1.358(5)
C4 C3 1.368(6)
C4 C5 1.421(6)
C4 C15 1.492(6)
C1 C2 1.521(6)
C1 H1A 0.98
C1 H1B 0.98
C1 H1C 0.98
C5 C7 1.407(6)
C5 C6 1.435(6)
C10 C8 1.411(6)
C10 C9 1.429(6)
C2 C3 1.410(6)
C21 C26 1.389(6)
C21 C22 1.409(7)
C51 C52 1.537(6)
C51 H51A 0.99
C51 H51B 0.99
C6 C9 1.349(6)
C6 H6 0.95
C13 C12 1.406(6)
C13 C14 1.484(7)
C38 C33 1.397(6)
C38 C37 1.400(7)
C38 H38 0.95
C12 H12 0.95
C52 C53 1.544(6)
C52 H52 1
C14 H14A 0.98
C14 H14B 0.98
C14 H14C 0.98
C37 C36 1.366(9)
C37 H37 0.95
C39 C40 1.400(7)
C39 C44 1.400(7)
C3 H3 0.95
C33 C34 1.413(7)
C9 H9 0.95
C7 C8 1.461(5)
C53 O2 1.435(5)
C53 C54 1.520(6)
C53 H53 1
C34 C35 1.385(7)
C34 H34 0.95
C26 C25 1.402(7)
C26 H26 0.95
C15 C16 1.393(7)
C15 C20 1.397(8)
C44 C43 1.375(8)
C44 H44 0.95
C16 C17 1.395(7)
C16 H16 0.95
C22 C23 1.376(6)
C22 H22 0.95
C54 H54A 0.99
C54 H54B 0.99
C35 C36 1.407(9)
C35 H35 0.95
C040 O2 1.429(6)
C040 C55 1.448(11)
C040 C56 1.502(12)
C18 C19 1.371(10)
C18 C17 1.400(10)
C18 H18 0.95
C17 H17 0.95
C102 C103 1.351(14)
C102 C101 1.438(17)
C32 C27 1.362(7)
C32 C31 1.401(8)
C32 H32 0.95
C20 C19 1.375(8)
C20 H20 0.95
C28 C29 1.371(8)
C28 C27 1.409(7)
C28 H28 0.95
C24 C25 1.370(9)
C24 C23 1.395(8)
C24 H24 0.95
C19 H19 0.95
C50 C49 1.375(8)
C50 C45 1.384(8)
C50 H50 0.95
C36 H36 0.95
C46 C45 1.386(8)
C46 C47 1.409(9)
C46 H46 0.95
C29 C30 1.350(11)
C29 H29 0.95
C23 H23 0.95
C25 H25 0.95
C40 C41 1.405(9)
C40 H40 0.95
C43 C42 1.385(11)
C43 H43 0.95
C49 C48 1.419(15)
C49 H49 0.95
C30 C31 1.397(12)
C30 H30 0.95
C41 C42 1.340(12)
C41 H41 0.95
C31 H31 0.95
C103 C104 1.545(11)
C48 C47 1.363(15)
C48 H48 0.95
C47 H47 0.95
C100 C104 1.447(17)
C100 C101 1.576(15)
C56 H56A 0.98
C56 H56B 0.98
C56 H56C 0.98
C42 H42 0.95
C55 H55A 0.98
C55 H55B 0.98
C55 H55C 0.98
C200 C201 1.35(2)
C200 C204 1.46(2)
C201 C202 1.76(4)
C203 C204 1.55(4)
C203 C202 1.85(4)

loop_
_geom_torsion_atom_site_label_1
_geom_torsion_atom_site_label_2
_geom_torsion_atom_site_label_3
_geom_torsion_atom_site_label_4
_geom_torsion
N2 Cu01 P1 C27 115.31(19)
N1 Cu01 P1 C27 23.79(19)
P2 Cu01 P1 C27 -99.17(16)
N2 Cu01 P1 C33 -2.6(2)
N1 Cu01 P1 C33 -94.08(19)
P2 Cu01 P1 C33 142.97(17)
N2 Cu01 P1 C51 -122.4(2)
N1 Cu01 P1 C51 146.1(2)
P2 Cu01 P1 C51 23.15(19)
N2 Cu01 P2 C39 33.9(2)
N1 Cu01 P2 C39 121.3(2)
P1 Cu01 P2 C39 -108.96(18)
N2 Cu01 P2 C45 -84.0(2)
N1 Cu01 P2 C45 3.4(2)
P1 Cu01 P2 C45 133.12(19)
N2 Cu01 P2 C54 160.81(19)
N1 Cu01 P2 C54 -111.84(18)
P1 Cu01 P2 C54 17.92(16)
N2 Cu01 N1 C2 177.7(4)
P1 Cu01 N1 C2 -70.8(4)
P2 Cu01 N1 C2 58.5(4)
N2 Cu01 N1 C7 8.1(3)
P1 Cu01 N1 C7 119.6(3)
P2 Cu01 N1 C7 -111.1(3)
N1 Cu01 N2 C13 174.1(4)
P1 Cu01 N2 C13 58.5(4)
P2 Cu01 N2 C13 -85.5(4)
N1 Cu01 N2 C8 -4.8(3)
P1 Cu01 N2 C8 -120.4(3)
P2 Cu01 N2 C8 95.6(3)
C3 C4 C5 C7 1.9(6)
C15 C4 C5 C7 -177.5(4)
C3 C4 C5 C6 -175.3(4)
C15 C4 C5 C6 5.4(7)
C12 C11 C10 C8 3.9(6)
C21 C11 C10 C8 -176.0(4)
C12 C11 C10 C9 -174.4(4)
C21 C11 C10 C9 5.7(6)
C7 N1 C2 C3 0.7(6)
Cu01 N1 C2 C3 -168.4(3)
C7 N1 C2 C1 -178.9(4)
Cu01 N1 C2 C1 12.0(6)
C12 C11 C21 C26 48.4(6)
C10 C11 C21 C26 -131.7(5)
C12 C11 C21 C22 -129.5(5)
C10 C11 C21 C22 50.4(6)
C27 P1 C51 C52 68.7(4)
C33 P1 C51 C52 175.6(3)
Cu01 P1 C51 C52 -58.4(4)
C7 C5 C6 C9 -0.9(7)
C4 C5 C6 C9 176.2(4)
C8 N2 C13 C12 2.1(6)
Cu01 N2 C13 C12 -176.8(3)
C8 N2 C13 C14 178.8(4)
Cu01 N2 C13 C14 0.0(6)
C10 C11 C12 C13 -2.4(7)
C21 C11 C12 C13 177.5(4)
N2 C13 C12 C11 -0.7(7)
C14 C13 C12 C11 -177.4(4)
C040 O1 C52 C51 -146.4(5)
C040 O1 C52 C53 -22.8(6)
P1 C51 C52 O1 -160.0(3)
P1 C51 C52 C53 87.5(5)
C33 C38 C37 C36 0.9(8)
C45 P2 C39 C40 130.6(5)
C54 P2 C39 C40 -121.9(5)
Cu01 P2 C39 C40 9.9(5)
C45 P2 C39 C44 -47.4(4)
C54 P2 C39 C44 60.0(4)
Cu01 P2 C39 C44 -168.1(3)
C5 C4 C3 C2 -0.5(7)
C15 C4 C3 C2 178.8(4)
N1 C2 C3 C4 -0.8(7)
C1 C2 C3 C4 178.7(4)
C37 C38 C33 C34 0.6(7)
C37 C38 C33 P1 179.3(4)
C27 P1 C33 C38 98.7(4)
C51 P1 C33 C38 -10.7(4)
Cu01 P1 C33 C38 -136.7(4)
C27 P1 C33 C34 -82.6(4)
C51 P1 C33 C34 168.1(4)
Cu01 P1 C33 C34 42.0(4)
C5 C6 C9 C10 1.0(7)
C8 C10 C9 C6 2.8(7)
C11 C10 C9 C6 -179.0(4)
C2 N1 C7 C5 0.8(6)
Cu01 N1 C7 C5 171.7(3)
C2 N1 C7 C8 179.0(4)
Cu01 N1 C7 C8 -10.0(4)
C4 C5 C7 N1 -2.1(6)
C6 C5 C7 N1 175.2(4)
C4 C5 C7 C8 179.7(4)
C6 C5 C7 C8 -3.0(6)
O1 C52 C53 O2 29.7(5)
C51 C52 C53 O2 142.6(4)
O1 C52 C53 C54 143.4(4)
C51 C52 C53 C54 -103.7(5)
C13 N2 C8 C10 -0.3(6)
Cu01 N2 C8 C10 178.7(3)
C13 N2 C8 C7 -178.1(4)
Cu01 N2 C8 C7 0.9(5)
C9 C10 C8 N2 175.7(4)
C11 C10 C8 N2 -2.7(6)
C9 C10 C8 C7 -6.5(6)
C11 C10 C8 C7 175.1(4)
N1 C7 C8 N2 6.3(6)
C5 C7 C8 N2 -175.3(4)
N1 C7 C8 C10 -171.7(4)
C5 C7 C8 C10 6.7(6)
C38 C33 C34 C35 -0.7(8)
P1 C33 C34 C35 -179.5(4)
C22 C21 C26 C25 -2.5(7)
C11 C21 C26 C25 179.5(4)
C3 C4 C15 C16 50.9(6)
C5 C4 C15 C16 -129.7(5)
C3 C4 C15 C20 -125.6(5)
C5 C4 C15 C20 53.7(6)
C40 C39 C44 C43 0.0(8)
P2 C39 C44 C43 178.1(5)
C20 C15 C16 C17 -0.4(7)
C4 C15 C16 C17 -177.0(4)
C26 C21 C22 C23 1.5(8)
C11 C21 C22 C23 179.5(4)
O2 C53 C54 P2 -155.7(3)
C52 C53 C54 P2 91.9(4)
C39 P2 C54 C53 78.8(3)
C45 P2 C54 C53 -176.1(3)
Cu01 P2 C54 C53 -59.2(3)
C33 C34 C35 C36 -0.6(8)
C52 O1 C040 O2 6.9(7)
C52 O1 C040 C55 132.1(7)
C52 O1 C040 C56 -107.3(7)
C15 C16 C17 C18 -0.7(7)
C19 C18 C17 C16 1.0(8)
C16 C15 C20 C19 1.1(7)
C4 C15 C20 C19 177.7(4)
C31 C32 C27 C28 0.6(9)
C31 C32 C27 P1 -179.9(5)
C29 C28 C27 C32 0.1(8)
C29 C28 C27 P1 -179.4(5)
C33 P1 C27 C32 -100.4(5)
C51 P1 C27 C32 7.4(5)
Cu01 P1 C27 C32 134.7(4)
C33 P1 C27 C28 79.1(4)
C51 P1 C27 C28 -173.2(4)
Cu01 P1 C27 C28 -45.8(4)
C17 C18 C19 C20 -0.3(9)
C15 C20 C19 C18 -0.8(8)
C38 C37 C36 C35 -2.2(8)
C34 C35 C36 C37 2.0(8)
C27 C28 C29 C30 -2.7(10)
C21 C22 C23 C24 1.8(8)
C25 C24 C23 C22 -4.0(9)
C49 C50 C45 C46 1.0(9)
C49 C50 C45 P2 -174.1(5)
C47 C46 C45 C50 -3.6(9)
C47 C46 C45 P2 171.1(5)
C39 P2 C45 C50 -72.7(4)
C54 P2 C45 C50 -178.4(4)
Cu01 P2 C45 C50 59.9(4)
C39 P2 C45 C46 112.5(5)
C54 P2 C45 C46 6.8(5)
Cu01 P2 C45 C46 -114.9(4)
C23 C24 C25 C26 3.1(9)
C21 C26 C25 C24 0.2(8)
C44 C39 C40 C41 -2.1(10)
P2 C39 C40 C41 179.8(6)
C39 C44 C43 C42 0.9(11)
C45 C50 C49 C48 1.6(10)
C28 C29 C30 C31 4.7(12)
C39 C40 C41 C42 3.4(14)
C29 C30 C31 C32 -4.0(12)
C27 C32 C31 C30 1.3(11)
C101 C102 C103 C104 -9.2(9)
C50 C49 C48 C47 -1.8(12)
C49 C48 C47 C46 -0.8(13)
C45 C46 C47 C48 3.5(11)
C40 C41 C42 C43 -2.5(16)
C44 C43 C42 C41 0.3(14)
C101 C100 C104 C103 -38.1(9)
C102 C103 C104 C100 32.1(10)
C103 C102 C101 C100 -15.4(9)
C104 C100 C101 C102 34.7(10)
O1 C040 O2 C53 13.7(7)
C55 C040 O2 C53 -109.1(7)
C56 C040 O2 C53 130.8(7)
C54 C53 O2 C040 -148.9(4)
C52 C53 O2 C040 -26.8(6)
C204 C200 C201 C202 29(3)
C201 C200 C204 C203 9(3)
C202 C203 C204 C200 -38(3)
C200 C201 C202 C203 -46(3)
C204 C203 C202 C201 44(2)
